data_8100628
loop_
_publ_author_name
'Walters, M. A.'
'Sireci, A.'
'Incarvito, Ch. D.'
'Rheingold, A. L.'

_publ_section_title
;
Crystal structure of bis(acetonitrile)bis[\m-(benzylthiolato)]
hexacarbonyl-di(molybdenum), [Mo(CO)~3~(SCH~2~C~6~H~5~)(CH~3~CN)]~2~
;
_journal_issue 2
_journal_name_full 'Zeitschrift f\"ur Kristallographie - New Crystal Structures'
_journal_page_first 271
_journal_page_last 272
_journal_volume 217
_journal_year 2002
_chemical_formula_structural '[Mo(CO)3 (SCH2 PH)(CH3 CN)]2'
_chemical_formula_sum 'C24 H20 Mo2 N2 O6 S2'
_chemical_formula_weight 688.42
_space_group_IT_number 61
_symmetry_cell_setting orthorhombic
_symmetry_space_group_name_Hall '-P 2ac 2ab'
_symmetry_space_group_name_H-M 'P b c a'
_cell_angle_alpha 90.00
_cell_angle_beta 90.00
_cell_angle_gamma 90.00
_cell_formula_units_Z 4
_cell_length_a 11.1037(15)
_cell_length_b 12.4238(16)
_cell_length_c 19.332(3)
_cell_measurement_temperature 173(2)
_cell_volume 2666.8(6)
_diffrn_ambient_temperature 173(2)
_exptl_crystal_density_diffrn 1.715
_cod_depositor_comments
;
The following automatic conversions were performed:
'_symmetry_cell_setting' value 'Orthorhombic' changed to 'orthorhombic'
according to '/home/saulius/struct/CIF-dictionaries/cif_core.dic'
dictionary named 'cif_core.dic' version 2.4.1 from 2010-06-29.

Automatic conversion script
Id: cif_fix_enum 1527 2010-12-29 10:47:43Z saulius 
;
_cod_database_code 8100628

loop_
_symmetry_equiv_pos_as_xyz
'x, y, z'
'-x+1/2, -y, z+1/2'
'-x, y+1/2, -z+1/2'
'x+1/2, -y+1/2, -z'
'-x, -y, -z'
'x-1/2, y, -z-1/2'
'x, -y-1/2, z-1/2'
'-x-1/2, y-1/2, z'

loop_
_atom_site_label
_atom_site_type_symbol
_atom_site_fract_x
_atom_site_fract_y
_atom_site_fract_z
_atom_site_U_iso_or_equiv
_atom_site_adp_type
_atom_site_occupancy
_atom_site_symmetry_multiplicity
_atom_site_calc_flag
_atom_site_refinement_flags
_atom_site_disorder_assembly
_atom_site_disorder_group
Mo1 Mo 0.02624(5) 0.58598(3) 0.44899(2) 0.0170(2) Uani 1 8 d . . .
S1 S 0.00832(14) 0.39165(10) 0.42581(8) 0.0184(3) Uani 1 8 d . . .
O1 O 0.3025(5) 0.5788(3) 0.4757(3) 0.0350(11) Uani 1 8 d . . .
O2 O 0.1023(5) 0.6130(3) 0.2922(2) 0.0408(13) Uani 1 8 d . . .
O3 O 0.0368(5) 0.8402(4) 0.4523(2) 0.0414(14) Uani 1 8 d . . .
N1 N -0.1704(5) 0.5891(3) 0.4236(3) 0.0221(12) Uani 1 8 d . . .
C1 C 0.1577(6) 0.3313(4) 0.4094(3) 0.0228(14) Uani 1 8 d . . .
H1A H 0.2190 0.3687 0.4378 0.027 Uiso 1 8 calc R . .
H1B H 0.1565 0.2546 0.4233 0.027 Uiso 1 8 calc R . .
C2 C 0.1912(6) 0.3397(4) 0.3342(3) 0.0233(14) Uani 1 8 d . . .
C3 C 0.2868(7) 0.4021(4) 0.3133(3) 0.0330(17) Uani 1 8 d . . .
H3A H 0.3314 0.4422 0.3464 0.040 Uiso 1 8 calc R . .
C4 C 0.3180(7) 0.4067(5) 0.2440(4) 0.0402(18) Uani 1 8 d . . .
H4A H 0.3848 0.4494 0.2303 0.048 Uiso 1 8 calc R . .
C5 C 0.2550(7) 0.3512(5) 0.1953(4) 0.0396(19) Uani 1 8 d . . .
H5A H 0.2782 0.3541 0.1480 0.047 Uiso 1 8 calc R . .
C6 C 0.1573(7) 0.2910(6) 0.2155(4) 0.0443(19) Uani 1 8 d . . .
H6A H 0.1115 0.2536 0.1816 0.053 Uiso 1 8 calc R . .
C7 C 0.1250(7) 0.2841(5) 0.2839(3) 0.0354(17) Uani 1 8 d . . .
H7A H 0.0577 0.2416 0.2972 0.042 Uiso 1 8 calc R . .
C8 C 0.1984(7) 0.5814(4) 0.4676(3) 0.0226(14) Uani 1 8 d . . .
C9 C 0.0727(7) 0.6016(4) 0.3480(3) 0.0283(15) Uani 1 8 d . . .
C10 C 0.0287(6) 0.7486(5) 0.4501(3) 0.0279(15) Uani 1 8 d . . .
C11 C -0.2678(7) 0.5883(4) 0.4077(3) 0.0269(15) Uani 1 8 d . . .
C12 C -0.3936(7) 0.5851(5) 0.3873(4) 0.0392(18) Uani 1 8 d . . .
H12A H -0.4016 0.5442 0.3442 0.059 Uiso 1 8 calc R . .
H12B H -0.4230 0.6586 0.3802 0.059 Uiso 1 8 calc R . .
H12C H -0.4410 0.5504 0.4238 0.059 Uiso 1 8 calc R . .

loop_
_atom_site_aniso_label
_atom_site_aniso_U_11
_atom_site_aniso_U_22
_atom_site_aniso_U_33
_atom_site_aniso_U_23
_atom_site_aniso_U_13
_atom_site_aniso_U_12
Mo1 0.0185(4) 0.0184(3) 0.0140(3) 0.00297(14) -0.0004(2) -0.00003(17)
S1 0.0188(8) 0.0198(6) 0.0167(8) 0.0010(5) -0.0011(7) -0.0009(5)
O1 0.020(3) 0.038(2) 0.047(3) 0.0170(19) -0.002(3) -0.0037(18)
O2 0.062(4) 0.041(2) 0.019(3) 0.0085(17) 0.014(3) 0.007(2)
O3 0.044(4) 0.027(2) 0.053(4) -0.0014(18) 0.013(3) -0.001(2)
N1 0.028(4) 0.024(2) 0.014(3) 0.0060(16) -0.003(3) 0.0030(19)
C1 0.022(4) 0.021(2) 0.025(4) 0.005(2) 0.002(3) 0.008(2)
C2 0.025(4) 0.026(3) 0.019(3) 0.000(2) 0.004(3) 0.003(2)
C3 0.036(5) 0.030(3) 0.033(4) -0.002(2) -0.005(3) -0.003(3)
C4 0.037(5) 0.049(4) 0.035(5) 0.010(3) 0.007(4) -0.006(3)
C5 0.045(6) 0.048(4) 0.025(4) 0.004(3) 0.011(4) 0.006(3)
C6 0.045(5) 0.066(4) 0.022(4) -0.010(3) 0.008(4) -0.015(4)
C7 0.038(5) 0.040(3) 0.028(4) -0.011(2) 0.006(4) -0.012(3)
C8 0.028(4) 0.017(2) 0.023(3) 0.0073(19) 0.005(3) -0.004(2)
C9 0.036(4) 0.022(3) 0.027(4) 0.005(2) -0.007(3) 0.005(2)
C10 0.031(4) 0.023(3) 0.029(4) 0.011(2) 0.005(3) 0.003(3)
C11 0.030(5) 0.030(3) 0.021(4) 0.005(2) -0.002(3) 0.007(2)
C12 0.020(4) 0.057(4) 0.040(5) 0.000(3) -0.011(4) 0.008(3)

loop_
_geom_bond_atom_site_label_1
_geom_bond_atom_site_label_2
_geom_bond_distance
_geom_bond_site_symmetry_2
_geom_bond_publ_flag
Mo1 C8 1.947(7) . ?
Mo1 C10 2.021(6) . ?
Mo1 C9 2.030(7) . ?
Mo1 N1 2.238(6) . ?
Mo1 S1 2.4635(14) . ?
Mo1 S1 2.4663(16) 5_566 ?
Mo1 Mo1 2.9654(9) 5_566 ?
S1 C1 1.847(6) . ?
S1 Mo1 2.4663(16) 5_566 ?
O1 C8 1.166(8) . ?
O2 C9 1.136(7) . ?
O3 C10 1.142(7) . ?
N1 C11 1.124(9) . ?
C1 C2 1.504(8) . ?
C2 C3 1.375(9) . ?
C2 C7 1.401(8) . ?
C3 C4 1.384(10) . ?
C4 C5 1.361(10) . ?
C5 C6 1.374(9) . ?
C6 C7 1.375(9) . ?
C11 C12 1.452(10) . ?
